data_4505709
loop_
_publ_author_name
'Fournier, Jean-Hugues'
'Maris, Thierry'
'Simard, Michel'
'Wuest, James D.'

_publ_section_title
;
 Molecular Tectonics. Hydrogen-Bonded Networks Built from Tetraphenols
 Derived from Tetraphenylmethane and Tetraphenylsilane
;
_journal_issue 4
_journal_name_full 'Crystal Growth &amp; Design'
_journal_page_first 535
_journal_paper_doi 10.1021/cg034043d
_journal_volume 3
_journal_year 2003
_chemical_compound_source 'Synthesized by the authors. See text'
_chemical_formula_sum 'C29 H28 O6'
_chemical_formula_weight 472.51
_chemical_name_common 'Tetrakis(4-hydroxyphenyl)methane - ethyl acetate clathrate'
_chemical_name_systematic
;
 ?
;
_space_group_IT_number 14
_symmetry_cell_setting monoclinic
_symmetry_space_group_name_Hall '-P 2ybc'
_symmetry_space_group_name_H-M 'P 1 21/c 1'
_atom_sites_solution_hydrogens geom
_atom_sites_solution_primary direct
_atom_sites_solution_secondary difmap
_audit_creation_method SHELXL-97
_cell_angle_alpha 90.00
_cell_angle_beta 100.86(4)
_cell_angle_gamma 90.00
_cell_formula_units_Z 4
_cell_length_a 10.243(4)
_cell_length_b 15.673(6)
_cell_length_c 15.412(8)
_cell_measurement_reflns_used 25
_cell_measurement_temperature 223(2)
_cell_measurement_theta_max 30
_cell_measurement_theta_min 15
_cell_volume 2429.9(19)
_computing_cell_refinement 'CAD4 Program (Nonius 1989)'
_computing_data_collection 'CAD4 Program (Nonius 1989)'
_computing_data_reduction 'Local Program'
_computing_molecular_graphics 'XP (Bruker, 1999)'
_computing_publication_material 'Shelxl (Sheldrick 1997)'
_computing_structure_refinement 'SHELXL-97 (Sheldrick, 1997)'
_computing_structure_solution 'SHELXS-97 (Sheldrick, 1990)'
_diffrn_ambient_temperature 223(2)
_diffrn_detector_area_resol_mean 0.0
_diffrn_measured_fraction_theta_full 0.998
_diffrn_measured_fraction_theta_max 0.998
_diffrn_measurement_device_type 'Enraf-Nonius CAD-4'
_diffrn_measurement_method \w/2\q
_diffrn_radiation_monochromator graphite
_diffrn_radiation_source 'Sealed Tube'
_diffrn_radiation_type CuK\a
_diffrn_radiation_wavelength 1.54178
_diffrn_reflns_av_R_equivalents 0.040
_diffrn_reflns_av_sigmaI/netI 0.0396
_diffrn_reflns_limit_h_max 12
_diffrn_reflns_limit_h_min 0
_diffrn_reflns_limit_k_max 19
_diffrn_reflns_limit_k_min 0
_diffrn_reflns_limit_l_max 18
_diffrn_reflns_limit_l_min -18
_diffrn_reflns_number 4603
_diffrn_reflns_theta_full 70.02
_diffrn_reflns_theta_max 70.02
_diffrn_reflns_theta_min 4.06
_diffrn_standards_interval_time 60
_diffrn_standards_number 5
_exptl_absorpt_coefficient_mu 0.732
_exptl_absorpt_correction_T_max 0.8700
_exptl_absorpt_correction_T_min 0.8400
_exptl_absorpt_correction_type none
_exptl_absorpt_process_details 'No absorption correction applied'
_exptl_crystal_colour Colourless
_exptl_crystal_density_diffrn 1.292
_exptl_crystal_density_meas ?
_exptl_crystal_density_method 'not measured'
_exptl_crystal_description block
_exptl_crystal_F_000 1000
_exptl_crystal_size_max 0.24
_exptl_crystal_size_mid 0.22
_exptl_crystal_size_min 0.20
_refine_diff_density_max 0.470
_refine_diff_density_min -0.452
_refine_diff_density_rms 0.053
_refine_ls_extinction_coef 0.0034(5)
_refine_ls_extinction_expression Fc^*^=kFc[1+0.001xFc^2^\l^3^/sin(2\q)]^-1/4^
_refine_ls_extinction_method SHELXL
_refine_ls_goodness_of_fit_ref 1.117
_refine_ls_hydrogen_treatment constr
_refine_ls_matrix_type full
_refine_ls_number_parameters 317
_refine_ls_number_reflns 4603
_refine_ls_number_restraints 0
_refine_ls_restrained_S_all 1.117
_refine_ls_R_factor_all 0.0715
_refine_ls_R_factor_gt 0.0584
_refine_ls_shift/su_max 0.000
_refine_ls_shift/su_mean 0.000
_refine_ls_structure_factor_coef Fsqd
_refine_ls_weighting_details 'calc w=1/[\s^2^(Fo^2^)+(0.1025P)^2^+0.3076P] where P=(Fo^2^+2Fc^2^)/3'
_refine_ls_weighting_scheme calc
_refine_ls_wR_factor_gt 0.1740
_refine_ls_wR_factor_ref 0.1835
_reflns_number_gt 3489
_reflns_number_total 4603
_reflns_threshold_expression >2sigma(I)
_cod_data_source_file cg034043dsi20030319_011618.cif
_cod_data_source_block jiw226
_cod_depositor_comments
;
The following automatic conversions were performed:

'_symmetry_cell_setting' value 'Monoclinic' changed to 'monoclinic'
according to /home/saulius/struct/CIF-dictionaries/cif_core.dic
dictionary named 'cif_core.dic' version 2.4.1 from
2010-06-29.

'_geom_bond_publ_flag' value 'Y' changed to 'y'
according to /home/saulius/struct/CIF-dictionaries/cif_core.dic
dictionary named 'cif_core.dic' version 2.4.1 from 2010-06-29 (37
times).

'_geom_angle_publ_flag' value 'Y' changed to 'y' according
to /home/saulius/struct/CIF-dictionaries/cif_core.dic dictionary
named 'cif_core.dic' version 2.4.1 from 2010-06-29 (51 time).

Automatic conversion script
Id: cif_fix_values 1715 2011-07-08 13:25:40Z adriana 

The following automatic conversions were performed:

'_exptl_crystal_density_meas' value 'none' was changed to '?' - the
value is perceived as not measured.

Automatic conversion script
Id: cif_fix_values 3008 2015-01-20 13:52:24Z robertas 
;
_cod_original_cell_volume 2429.9(18)
_cod_original_sg_symbol_H-M P21/c
_cod_database_code 4505709

loop_
_symmetry_equiv_pos_as_xyz
'x, y, z'
'-x, y+1/2, -z+1/2'
'-x, -y, -z'
'x, -y-1/2, z-1/2'

loop_
_atom_site_label
_atom_site_type_symbol
_atom_site_fract_x
_atom_site_fract_y
_atom_site_fract_z
_atom_site_U_iso_or_equiv
_atom_site_adp_type
_atom_site_occupancy
_atom_site_symmetry_multiplicity
_atom_site_calc_flag
_atom_site_refinement_flags
_atom_site_disorder_assembly
_atom_site_disorder_group
C1 C 0.26201(18) 0.27417(14) -0.00590(12) 0.0324(4) Uani 1 1 d . A 1
O14 O 0.33531(16) 0.51476(10) -0.27148(10) 0.0474(4) Uani 1 1 d . A 1
H14 H 0.2711 0.5168 -0.3133 0.071 Uiso 1 1 calc . B 1
C11 C 0.27479(19) 0.33584(12) -0.08229(13) 0.0336(4) Uani 1 1 d . A 1
C12 C 0.3869(2) 0.38889(14) -0.07142(14) 0.0388(5) Uani 1 1 d . A 1
H12 H 0.4511 0.3845 -0.0193 0.047 Uiso 1 1 calc R A 1
C13 C 0.4057(2) 0.44728(14) -0.13489(15) 0.0403(5) Uani 1 1 d . A 1
H13 H 0.4826 0.4814 -0.1262 0.048 Uiso 1 1 calc R A 1
C14 C 0.3111(2) 0.45558(13) -0.21154(14) 0.0378(5) Uani 1 1 d . A 1
C15 C 0.1985(2) 0.40523(14) -0.22272(14) 0.0415(5) Uani 1 1 d . A 1
H15 H 0.1332 0.4109 -0.2742 0.050 Uiso 1 1 calc R A 1
C16 C 0.1809(2) 0.34622(14) -0.15863(14) 0.0385(5) Uani 1 1 d . A 1
H16 H 0.1034 0.3127 -0.1674 0.046 Uiso 1 1 calc R A 1
O24 O -0.15854(14) 0.02916(9) -0.07375(10) 0.0401(4) Uani 1 1 d . A 1
H24 H -0.1982 0.0249 -0.0317 0.060 Uiso 1 1 calc . C 1
C21 C 0.13951(19) 0.21487(12) -0.02583(13) 0.0326(4) Uani 1 1 d . A 1
C22 C 0.1223(2) 0.16153(13) -0.09962(14) 0.0372(5) Uani 1 1 d . A 1
H22 H 0.1803 0.1668 -0.1398 0.045 Uiso 1 1 calc R A 1
C23 C 0.0224(2) 0.10121(13) -0.11524(14) 0.0374(5) Uani 1 1 d . A 1
H23 H 0.0121 0.0668 -0.1660 0.045 Uiso 1 1 calc R A 1
C24 C -0.06276(19) 0.09152(12) -0.05566(14) 0.0336(4) Uani 1 1 d . A 1
C25 C -0.0470(2) 0.14193(14) 0.01847(14) 0.0379(5) Uani 1 1 d . A 1
H25 H -0.1041 0.1354 0.0591 0.045 Uiso 1 1 calc R A 1
C26 C 0.0538(2) 0.20272(13) 0.03320(14) 0.0363(5) Uani 1 1 d . A 1
H26 H 0.0642 0.2365 0.0844 0.044 Uiso 1 1 calc R A 1
O34 O 0.68412(14) 0.02932(9) 0.04958(10) 0.0395(4) Uani 1 1 d . A 1
H34 H 0.7074 0.0180 0.1029 0.059 Uiso 1 1 calc . D 1
C31 C 0.38073(19) 0.21156(13) 0.01139(13) 0.0327(4) Uani 1 1 d . A 1
C32 C 0.4620(2) 0.19806(13) -0.05009(14) 0.0357(5) Uani 1 1 d . A 1
H32 H 0.4488 0.2311 -0.1019 0.043 Uiso 1 1 calc R A 1
C33 C 0.5622(2) 0.13693(13) -0.03684(14) 0.0365(5) Uani 1 1 d . A 1
H33 H 0.6153 0.1287 -0.0797 0.044 Uiso 1 1 calc R A 1
C34 C 0.58339(19) 0.08867(12) 0.03875(13) 0.0330(4) Uani 1 1 d . A 1
C35 C 0.5016(2) 0.09904(13) 0.10082(14) 0.0370(5) Uani 1 1 d . A 1
H35 H 0.5150 0.0657 0.1524 0.044 Uiso 1 1 calc R A 1
C36 C 0.4007(2) 0.15867(13) 0.08576(14) 0.0370(5) Uani 1 1 d . A 1
H36 H 0.3438 0.1639 0.1267 0.044 Uiso 1 1 calc R A 1
O44 O 0.22727(19) 0.50461(10) 0.27681(10) 0.0527(5) Uani 1 1 d . A 1
H44 H 0.1843 0.5479 0.2581 0.079 Uiso 1 1 calc . E 1
C41 C 0.2549(2) 0.33368(13) 0.07292(13) 0.0343(5) Uani 1 1 d . A 1
C42 C 0.3514(2) 0.33903(14) 0.14859(14) 0.0400(5) Uani 1 1 d . A 1
H42 H 0.4256 0.3027 0.1549 0.048 Uiso 1 1 calc R A 1
C43 C 0.3419(2) 0.39656(15) 0.21559(15) 0.0442(5) Uani 1 1 d . A 1
H43 H 0.4088 0.3986 0.2665 0.053 Uiso 1 1 calc R A 1
C44 C 0.2342(2) 0.45073(13) 0.20735(14) 0.0401(5) Uani 1 1 d . A 1
C45 C 0.1368(2) 0.44826(14) 0.13205(15) 0.0425(5) Uani 1 1 d . A 1
H45 H 0.0634 0.4853 0.1259 0.051 Uiso 1 1 calc R A 1
C46 C 0.1483(2) 0.39075(14) 0.06576(15) 0.0410(5) Uani 1 1 d . A 1
H46 H 0.0825 0.3900 0.0143 0.049 Uiso 1 1 calc R A 1
O50 O 0.85407(19) 0.16624(11) 0.23647(13) 0.0619(5) Uani 1 1 d . F 1
O51 O 0.7587(3) 0.29105(15) 0.2501(2) 0.1054(9) Uani 1 1 d . F 1
C50 C 0.7308(5) 0.1880(3) 0.3499(3) 0.127(2) Uani 1 1 d . F 1
H51A H 0.7874 0.1455 0.3840 0.191 Uiso 1 1 calc R F 1
H51B H 0.6425 0.1644 0.3305 0.191 Uiso 1 1 calc R F 1
H51C H 0.7252 0.2378 0.3864 0.191 Uiso 1 1 calc R F 1
C52 C 0.7867(3) 0.21237(17) 0.2729(2) 0.0616(7) Uani 1 1 d . F 1
C53 C 0.8327(4) 0.3308(3) 0.1776(3) 0.1023(14) Uani 1 1 d . F 1
H53A H 0.8586 0.3903 0.1909 0.123 Uiso 1 1 calc R F 1
H53B H 0.9110 0.2974 0.1709 0.123 Uiso 1 1 calc R F 1
C54 C 0.7365(5) 0.3245(3) 0.1077(4) 0.167(3) Uani 1 1 d . F 1
H54A H 0.7671 0.3469 0.0564 0.250 Uiso 1 1 calc R F 1
H54B H 0.6600 0.3568 0.1176 0.250 Uiso 1 1 calc R F 1
H54C H 0.7119 0.2650 0.0978 0.250 Uiso 1 1 calc R F 1

loop_
_atom_site_aniso_label
_atom_site_aniso_U_11
_atom_site_aniso_U_22
_atom_site_aniso_U_33
_atom_site_aniso_U_23
_atom_site_aniso_U_13
_atom_site_aniso_U_12
C1 0.0304(10) 0.0332(10) 0.0330(10) 0.0004(8) 0.0047(8) -0.0006(8)
O14 0.0493(9) 0.0456(9) 0.0479(9) 0.0130(7) 0.0105(7) 0.0020(7)
C11 0.0321(10) 0.0324(10) 0.0360(10) -0.0003(8) 0.0056(8) 0.0015(8)
C12 0.0358(11) 0.0376(11) 0.0403(11) 0.0040(9) 0.0006(9) -0.0022(9)
C13 0.0360(11) 0.0354(11) 0.0484(12) 0.0039(9) 0.0050(9) -0.0034(9)
C14 0.0399(11) 0.0317(10) 0.0429(11) 0.0046(9) 0.0103(9) 0.0061(8)
C15 0.0393(11) 0.0429(12) 0.0400(11) 0.0036(9) 0.0018(9) 0.0042(9)
C16 0.0306(10) 0.0404(11) 0.0434(12) 0.0023(9) 0.0038(9) -0.0010(8)
O24 0.0369(8) 0.0374(8) 0.0463(8) -0.0044(6) 0.0090(6) -0.0064(6)
C21 0.0288(9) 0.0314(10) 0.0371(10) 0.0000(8) 0.0051(8) 0.0004(8)
C22 0.0347(10) 0.0397(11) 0.0389(11) -0.0044(9) 0.0114(9) -0.0020(8)
C23 0.0377(11) 0.0368(11) 0.0384(11) -0.0074(9) 0.0092(8) -0.0020(9)
C24 0.0280(9) 0.0297(10) 0.0420(11) -0.0005(8) 0.0035(8) 0.0006(7)
C25 0.0360(10) 0.0402(11) 0.0393(11) -0.0047(9) 0.0118(8) -0.0020(9)
C26 0.0375(11) 0.0352(10) 0.0371(10) -0.0057(8) 0.0092(8) -0.0029(8)
O34 0.0357(8) 0.0372(8) 0.0459(8) 0.0057(6) 0.0081(6) 0.0049(6)
C31 0.0293(9) 0.0319(10) 0.0363(10) 0.0012(8) 0.0048(8) -0.0026(8)
C32 0.0358(10) 0.0354(11) 0.0364(10) 0.0054(8) 0.0081(8) 0.0012(8)
C33 0.0355(10) 0.0374(11) 0.0379(11) 0.0027(9) 0.0105(8) 0.0010(8)
C34 0.0275(9) 0.0291(10) 0.0418(11) 0.0013(8) 0.0056(8) -0.0025(8)
C35 0.0375(11) 0.0352(11) 0.0390(11) 0.0080(9) 0.0091(9) -0.0009(8)
C36 0.0336(10) 0.0373(11) 0.0420(11) 0.0047(9) 0.0118(9) 0.0002(8)
O44 0.0746(12) 0.0405(9) 0.0435(9) -0.0092(7) 0.0123(8) -0.0063(8)
C41 0.0327(10) 0.0324(10) 0.0373(11) 0.0006(8) 0.0057(8) -0.0049(8)
C42 0.0344(10) 0.0406(11) 0.0432(12) 0.0003(9) 0.0027(9) -0.0013(9)
C43 0.0460(12) 0.0454(12) 0.0388(11) -0.0007(10) 0.0013(9) -0.0075(10)
C44 0.0525(13) 0.0315(10) 0.0380(11) -0.0041(9) 0.0125(9) -0.0119(9)
C45 0.0427(12) 0.0357(11) 0.0489(13) -0.0049(9) 0.0085(10) 0.0002(9)
C46 0.0392(11) 0.0377(11) 0.0428(12) -0.0055(9) -0.0004(9) 0.0007(9)
O50 0.0631(11) 0.0480(10) 0.0790(13) -0.0070(9) 0.0246(10) 0.0042(8)
O51 0.154(3) 0.0557(14) 0.125(2) 0.0118(13) 0.073(2) 0.0318(15)
C50 0.208(6) 0.066(2) 0.144(4) 0.002(2) 0.126(4) 0.018(3)
C52 0.0631(17) 0.0441(14) 0.082(2) -0.0124(13) 0.0241(15) -0.0022(12)
C53 0.070(2) 0.080(2) 0.151(4) -0.035(3) 0.006(2) 0.0068(19)
C54 0.118(4) 0.143(5) 0.206(6) -0.094(5) -0.054(4) 0.032(3)

loop_
_atom_type_symbol
_atom_type_description
_atom_type_scat_dispersion_real
_atom_type_scat_dispersion_imag
_atom_type_scat_source
C C 0.0181 0.0091 'International Tables Vol C Tables 4.2.6.8 and 6.1.1.4'
H H 0.0000 0.0000 'International Tables Vol C Tables 4.2.6.8 and 6.1.1.4'
O O 0.0492 0.0322 'International Tables Vol C Tables 4.2.6.8 and 6.1.1.4'

loop_
_geom_angle_atom_site_label_1
_geom_angle_atom_site_label_2
_geom_angle_atom_site_label_3
_geom_angle
_geom_angle_publ_flag
C41 C1 C21 111.26(16) y
C41 C1 C31 113.58(16) y
C21 C1 C31 103.61(17) y
C41 C1 C11 104.15(17) y
C21 C1 C11 113.98(16) y
C31 C1 C11 110.55(16) y
C16 C11 C12 117.07(19) y
C16 C11 C1 125.17(18) y
C12 C11 C1 117.66(17) y
C13 C12 C11 121.98(19) y
C12 C13 C14 119.9(2) y
O14 C14 C15 123.9(2) y
O14 C14 C13 117.00(19) y
C15 C14 C13 119.1(2) y
C14 C15 C16 120.6(2) y
C11 C16 C15 121.37(19) y
C26 C21 C22 116.88(18) y
C26 C21 C1 122.78(18) y
C22 C21 C1 119.71(18) y
C23 C22 C21 121.89(19) y
C22 C23 C24 119.78(19) y
C25 C24 O24 123.01(19) y
C25 C24 C23 119.81(18) y
O24 C24 C23 117.16(18) y
C24 C25 C26 119.79(19) y
C25 C26 C21 121.81(19) y
C32 C31 C36 117.05(19) y
C32 C31 C1 122.10(18) y
C36 C31 C1 120.43(18) y
C31 C32 C33 121.65(19) y
C34 C33 C32 119.94(19) y
C33 C34 O34 118.10(18) y
C33 C34 C35 119.92(18) y
O34 C34 C35 121.96(18) y
C36 C35 C34 119.41(19) y
C35 C36 C31 121.91(19) y
C42 C41 C46 116.82(19) y
C42 C41 C1 124.61(18) y
C46 C41 C1 118.42(17) y
C41 C42 C43 121.8(2) y
C44 C43 C42 119.9(2) y
O44 C44 C43 117.6(2) y
O44 C44 C45 122.4(2) y
C43 C44 C45 119.9(2) y
C44 C45 C46 119.3(2) y
C45 C46 C41 122.1(2) y
C52 O51 C53 116.8(3) y
O50 C52 O51 124.0(3) y
O50 C52 C50 124.5(3) y
O51 C52 C50 111.5(3) y
C54 C53 O51 99.4(4) y

loop_
_geom_bond_atom_site_label_1
_geom_bond_atom_site_label_2
_geom_bond_distance
_geom_bond_publ_flag
C1 C41 1.544(3) y
C1 C21 1.545(3) y
C1 C31 1.546(3) y
C1 C11 1.548(3) y
O14 C14 1.364(3) y
C11 C16 1.382(3) y
C11 C12 1.402(3) y
C12 C13 1.379(3) y
C13 C14 1.386(3) y
C14 C15 1.381(3) y
C15 C16 1.390(3) y
O24 C24 1.376(2) y
C21 C26 1.392(3) y
C21 C22 1.396(3) y
C22 C23 1.380(3) y
C23 C24 1.389(3) y
C24 C25 1.373(3) y
C25 C26 1.392(3) y
O34 C34 1.376(2) y
C31 C32 1.390(3) y
C31 C36 1.398(3) y
C32 C33 1.391(3) y
C33 C34 1.372(3) y
C34 C35 1.395(3) y
C35 C36 1.380(3) y
O44 C44 1.376(3) y
C41 C42 1.382(3) y
C41 C46 1.399(3) y
C42 C43 1.388(3) y
C43 C44 1.379(3) y
C44 C45 1.381(3) y
C45 C46 1.384(3) y
O50 C52 1.208(3) y
O51 C52 1.299(4) y
O51 C53 1.590(5) y
C50 C52 1.463(5) y
C53 C54 1.319(6) y

loop_
_geom_hbond_atom_site_label_D
_geom_hbond_atom_site_label_H
_geom_hbond_atom_site_label_A
_geom_hbond_distance_DH
_geom_hbond_distance_HA
_geom_hbond_distance_DA
_geom_hbond_angle_DHA
_geom_hbond_site_symmetry_A
O14 H14 O24 0.83 1.91 2.719(3) 165.1 2_554
O24 H24 O34 0.83 1.90 2.714(2) 168.1 1_455
O34 H34 O44 0.83 1.86 2.687(3) 173.0 2_645
O44 H44 O50 0.83 1.90 2.662(3) 152.0 2_655

loop_
_cod_related_entry_id
_cod_related_entry_database
_cod_related_entry_code
1 ChemSpider 30661274
